data_7049427
loop_
_publ_author_name
'Zhu, Jiaxing'
'Chen, Junye'
'Qiu, Tianze'
'Deng, Mingli'
'Zheng, Qingshu'
'Chen, Zhenxia'
'Ling, Yun'
'Zhou, Yaming'

_publ_section_title
;
 Cobalt substitution in a flexible metal-organic framework: modulating a
 soft paddle-wheel unit for tunable gate-opening adsorption.
;
_journal_issue 21
_journal_name_full 'Dalton transactions (Cambridge, England : 2003)'
_journal_page_first 7100
_journal_page_last 7104
_journal_paper_doi 10.1039/c9dt00115h
_journal_volume 48
_journal_year 2019
_chemical_formula_moiety 'C18 H11 Co2 N5 O8.5, C2 H8 N, H2 O'
_chemical_formula_sum 'C20 H21 Co2 N6 O9.5'
_chemical_formula_weight 615.29
_space_group_crystal_system monoclinic
_space_group_IT_number 7
_space_group_name_Hall 'P -2yc'
_space_group_name_H-M_alt 'P 1 c 1'
_symmetry_space_group_name_Hall 'P -2yc'
_symmetry_space_group_name_H-M 'P 1 c 1'
_atom_sites_solution_hydrogens mixed
_audit_creation_method SHELXL-2016/6
_audit_update_record
;
2019-03-04 deposited with the CCDC.    2019-03-08 downloaded from the CCDC.
;
_cell_angle_alpha 90
_cell_angle_beta 105.123(5)
_cell_angle_gamma 90
_cell_formula_units_Z 4
_cell_length_a 8.097(3)
_cell_length_b 21.414(9)
_cell_length_c 14.114(6)
_cell_measurement_reflns_used 5953
_cell_measurement_temperature 293(2)
_cell_measurement_theta_max 27.48
_cell_measurement_theta_min 2.42
_cell_volume 2362.5(17)
_computing_cell_refinement 'Bruker SAINT'
_computing_data_collection 'Bruker APEX2'
_computing_data_reduction 'Bruker SAINT'
_computing_molecular_graphics 'Bruker SHELXTL'
_computing_publication_material 'Bruker SHELXTL'
_computing_structure_refinement 'SHELXL-2016/6 (Sheldrick, 2016)'
_computing_structure_solution 'SHELXS-97 (Sheldrick, 2008)'
_diffrn_ambient_temperature 293(2)
_diffrn_measured_fraction_theta_full 0.993
_diffrn_measured_fraction_theta_max 0.993
_diffrn_measurement_device_type 'Bruker APEX-II CCD'
_diffrn_measurement_method '\f and \w scans'
_diffrn_radiation_type MoK\a
_diffrn_radiation_wavelength 0.71073
_diffrn_reflns_av_R_equivalents 0.0734
_diffrn_reflns_av_unetI/netI 0.1082
_diffrn_reflns_Laue_measured_fraction_full 0.993
_diffrn_reflns_Laue_measured_fraction_max 0.993
_diffrn_reflns_limit_h_max 9
_diffrn_reflns_limit_h_min -9
_diffrn_reflns_limit_k_max 25
_diffrn_reflns_limit_k_min -25
_diffrn_reflns_limit_l_max 16
_diffrn_reflns_limit_l_min -16
_diffrn_reflns_number 16339
_diffrn_reflns_point_group_measured_fraction_full 0.993
_diffrn_reflns_point_group_measured_fraction_max 0.993
_diffrn_reflns_theta_full 25.149
_diffrn_reflns_theta_max 25.149
_diffrn_reflns_theta_min 0.951
_exptl_absorpt_coefficient_mu 1.471
_exptl_absorpt_correction_T_max 0.863
_exptl_absorpt_correction_T_min 0.753
_exptl_absorpt_correction_type multi-scan
_exptl_absorpt_process_details SADABS
_exptl_crystal_colour violet
_exptl_crystal_density_diffrn 1.724
_exptl_crystal_description block
_exptl_crystal_F_000 1244
_exptl_crystal_size_max 0.200
_exptl_crystal_size_mid 0.200
_exptl_crystal_size_min 0.100
_exptl_transmission_factor_max 0.863
_exptl_transmission_factor_min 0.753
_refine_diff_density_max 1.860
_refine_diff_density_min -1.463
_refine_diff_density_rms 0.241
_refine_ls_abs_structure_details
; 
 Refined as an inversion twin. 
;
_refine_ls_abs_structure_Flack 0.48(8)
_refine_ls_extinction_method none
_refine_ls_goodness_of_fit_ref 1.132
_refine_ls_hydrogen_treatment constr
_refine_ls_matrix_type full
_refine_ls_number_parameters 609
_refine_ls_number_reflns 8198
_refine_ls_number_restraints 235
_refine_ls_restrained_S_all 1.124
_refine_ls_R_factor_all 0.1611
_refine_ls_R_factor_gt 0.1145
_refine_ls_shift/su_max 0.010
_refine_ls_shift/su_mean 0.001
_refine_ls_structure_factor_coef Fsqd
_refine_ls_weighting_details 'w=1/[\s^2^(Fo^2^)+(0.0623P)^2^+76.3045P] where P=(Fo^2^+2Fc^2^)/3'
_refine_ls_weighting_scheme calc
_refine_ls_wR_factor_gt 0.2784
_refine_ls_wR_factor_ref 0.3095
_reflns_Friedel_coverage 0.994
_reflns_Friedel_fraction_full 0.993
_reflns_Friedel_fraction_max 0.993
_reflns_number_gt 5918
_reflns_number_total 8198
_reflns_threshold_expression 'I > 2\s(I)'
_cod_data_source_file c9dt00115h2.cif
_cod_data_source_block MAC-6'-Co2
_cod_depositor_comments 'Adding full bibliography for 7049426--7049429.cif.'
_cod_original_formula_sum 'C20 H21 Co2 N6 O9.50'
_cod_database_code 7049427
_shelx_shelxl_version_number 2016/6
_shelx_space_group_comment
; 
The symmetry employed for this shelxl refinement is uniquely defined 
by the following loop, which should always be used as a source of 
symmetry information in preference to the above space-group names. 
They are only intended as comments. 
;
_shelx_estimated_absorpt_t_min 0.757
_shelx_estimated_absorpt_t_max 0.867

loop_
_space_group_symop_operation_xyz
'x, y, z'
'x, -y, z+1/2'

loop_
_atom_site_label
_atom_site_type_symbol
_atom_site_fract_x
_atom_site_fract_y
_atom_site_fract_z
_atom_site_U_iso_or_equiv
_atom_site_adp_type
_atom_site_occupancy
_atom_site_site_symmetry_order
_atom_site_calc_flag
_atom_site_refinement_flags_posn
_atom_site_refinement_flags_adp
C1 C 0.662(3) 0.9487(14) 0.686(2) 0.028(6) Uani 1 1 d . U
C2 C 0.543(4) 0.9975(14) 0.631(2) 0.033(7) Uani 1 1 d . U
C3 C 0.535(3) 1.0570(14) 0.664(2) 0.026(6) Uani 1 1 d . U
H3 H 0.604441 1.067569 0.725337 0.032 Uiso 1 1 calc R U
C4 C 0.428(4) 1.1028(15) 0.611(2) 0.038(8) Uani 1 1 d . U
C5 C 0.413(4) 1.1674(13) 0.644(2) 0.025(6) Uani 1 1 d . U
C6 C 0.331(4) 1.0871(14) 0.517(2) 0.031(7) Uani 1 1 d . U
H6 H 0.258840 1.116593 0.478766 0.038 Uiso 1 1 calc R U
C7 C 0.341(3) 1.0273(13) 0.4799(18) 0.022(6) Uani 1 1 d . U
C8 C 0.441(4) 0.9834(14) 0.5321(19) 0.031(7) Uani 1 1 d . U
H8 H 0.446354 0.943941 0.505557 0.037 Uiso 1 1 calc R U
C9 C 0.238(4) 1.0126(13) 0.3765(18) 0.028(6) Uani 1 1 d . U
C10 C 0.195(3) 1.0571(13) 0.3040(18) 0.027(6) Uani 1 1 d . U
H10 H 0.217657 1.098977 0.319636 0.032 Uiso 1 1 calc R U
C11 C 0.114(4) 1.0399(14) 0.206(2) 0.034(7) Uani 1 1 d . U
C12 C 0.086(4) 1.0922(15) 0.133(2) 0.041(8) Uani 1 1 d . U
C13 C 0.062(3) 0.9785(12) 0.1846(18) 0.025(6) Uani 1 1 d . U
H13 H 0.005501 0.968032 0.120332 0.030 Uiso 1 1 calc R U
C14 C 0.090(3) 0.9337(13) 0.2538(18) 0.024(5) Uani 1 1 d . U
C15 C 0.175(3) 0.9495(14) 0.354(2) 0.028(6) Uani 1 1 d . U
H15 H 0.189620 0.919637 0.403433 0.033 Uiso 1 1 calc R U
C16 C 0.035(3) 0.8689(13) 0.2325(17) 0.025(6) Uani 1 1 d . U
C17 C 0.897(4) 0.5424(14) 0.705(2) 0.034(7) Uani 1 1 d . U
C18 C 1.020(3) 0.4923(12) 0.7608(18) 0.021(5) Uani 1 1 d . U
C19 C 1.031(4) 0.4343(14) 0.717(2) 0.033(7) Uani 1 1 d . U
H19 H 0.965117 0.425019 0.654591 0.040 Uiso 1 1 calc R U
C20 C 1.147(3) 0.3900(13) 0.7732(19) 0.022(6) Uani 1 1 d . U
C21 C 1.156(3) 0.3272(13) 0.7331(19) 0.021(6) Uani 1 1 d . U
C22 C 1.240(3) 0.4055(13) 0.866(2) 0.020(5) Uani 1 1 d . U
H22 H 1.313526 0.375864 0.902776 0.024 Uiso 1 1 calc R U
C23 C 1.228(3) 0.4631(13) 0.9092(19) 0.025(6) Uani 1 1 d . U
C24 C 1.115(3) 0.5052(13) 0.850(2) 0.022(6) Uani 1 1 d . .
H24 H 1.105912 0.544875 0.874958 0.027 Uiso 1 1 calc R U
C25 C 1.319(2) 0.4762(7) 1.0143(8) 0.024(6) Uani 1 1 d G U
C26 C 1.358(2) 0.5378(6) 1.0422(10) 0.018(5) Uiso 1 1 d G .
H26 H 1.332142 0.569506 0.995670 0.021 Uiso 1 1 calc R U
C27 C 1.437(2) 0.5520(5) 1.1396(11) 0.030(6) Uani 1 1 d G U
C29 C 1.476(2) 0.5046(7) 1.2092(8) 0.026(6) Uani 1 1 d G U
H29 H 1.528671 0.514145 1.274396 0.032 Uiso 1 1 calc R U
C30 C 1.437(2) 0.4430(6) 1.1813(10) 0.022(6) Uani 1 1 d G U
C32 C 1.358(2) 0.4288(5) 1.0839(11) 0.022(6) Uani 1 1 d G U
H32 H 1.331883 0.387551 1.065250 0.027 Uiso 1 1 calc R U
C28 C 1.483(4) 0.6164(14) 1.172(2) 0.032(6) Uani 1 1 d . U
C31 C 1.465(4) 0.3916(13) 1.2556(18) 0.025(6) Uani 1 1 d . U
C33 C 0.677(3) 0.7828(13) 0.468(2) 0.020(5) Uiso 1 1 d . .
C34 C 0.677(4) 0.6842(13) 0.487(2) 0.024(6) Uiso 1 1 d . .
C35 C 0.906(3) 0.8107(14) 0.8975(19) 0.025(6) Uani 1 1 d . .
C36 C 0.943(3) 0.7118(13) 0.904(2) 0.018(5) Uiso 1 1 d . .
C37 C 0.324(7) 0.202(2) 0.029(4) 0.097(19) Uani 1 1 d . .
H37A H 0.371326 0.195557 -0.025996 0.146 Uiso 1 1 calc R U
H37B H 0.352391 0.167401 0.073161 0.146 Uiso 1 1 calc R U
H37C H 0.371799 0.239727 0.062652 0.146 Uiso 1 1 calc R U
C38 C 0.070(5) 0.2736(17) -0.021(3) 0.062(11) Uani 1 1 d . .
H38A H 0.089886 0.294206 0.041232 0.092 Uiso 1 1 calc R U
H38B H -0.050283 0.272982 -0.052369 0.092 Uiso 1 1 calc R U
H38C H 0.128865 0.295573 -0.061869 0.092 Uiso 1 1 calc R U
C39 C 0.303(4) 0.247(2) 0.347(3) 0.070(13) Uani 1 1 d . .
H39A H 0.223996 0.223684 0.372692 0.105 Uiso 1 1 calc R U
H39B H 0.375776 0.219056 0.323147 0.105 Uiso 1 1 calc R U
H39C H 0.240935 0.272890 0.293523 0.105 Uiso 1 1 calc R U
C40 C 0.583(4) 0.2645(16) 0.463(2) 0.046(8) Uiso 1 1 d . .
H40A H 0.580089 0.225992 0.497200 0.069 Uiso 1 1 calc R U
H40B H 0.650569 0.294528 0.506893 0.069 Uiso 1 1 calc R U
H40C H 0.632204 0.257429 0.408932 0.069 Uiso 1 1 calc R U
Co1 Co 0.8333(4) 0.83165(19) 0.6777(2) 0.0278(9) Uani 1 1 d . .
Co2 Co 0.7503(4) 0.66608(18) 0.7037(2) 0.0267(9) Uani 1 1 d . .
Co3 Co 1.0953(4) 0.77106(19) 1.1040(2) 0.0262(9) Uani 1 1 d . .
Co4 Co 0.5370(5) 0.72160(19) 0.2640(2) 0.0291(9) Uani 1 1 d D .
N1 N 0.734(3) 0.7713(11) 0.5684(18) 0.027(5) Uani 1 1 d . U
N2 N 0.734(3) 0.7060(11) 0.5787(17) 0.024(5) Uani 1 1 d . U
N3 N 0.636(3) 0.7312(11) 0.4180(19) 0.031(6) Uani 1 1 d . U
N4 N 0.661(3) 0.8418(13) 0.4360(17) 0.038(6) Uani 1 1 d . U
H4A H 0.617196 0.849667 0.374783 0.045 Uiso 1 1 calc R U
H4B H 0.693635 0.871964 0.476787 0.045 Uiso 1 1 calc R U
N5 N 0.656(3) 0.6244(11) 0.4683(18) 0.030(5) Uiso 1 1 d . .
H5A H 0.679552 0.597872 0.515746 0.036 Uiso 1 1 calc R U
H5B H 0.618967 0.611542 0.408789 0.036 Uiso 1 1 calc R U
N6 N 0.850(3) 0.7893(11) 0.8058(15) 0.022(5) Uani 1 1 d . U
N7 N 0.875(3) 0.7251(12) 0.8081(18) 0.030(6) Uani 1 1 d . U
N8 N 0.967(3) 0.7640(11) 0.9616(16) 0.020(5) Uani 1 1 d . U
N9 N 0.899(3) 0.8709(11) 0.9245(19) 0.034(6) Uiso 1 1 d . .
H9A H 0.857213 0.898785 0.881126 0.041 Uiso 1 1 calc R U
H9B H 0.937639 0.881363 0.985117 0.041 Uiso 1 1 calc R U
N10 N 1.000(3) 0.6553(11) 0.9406(18) 0.028(5) Uiso 1 1 d . .
H10A H 0.995288 0.623982 0.901852 0.033 Uiso 1 1 calc R U
H10B H 1.042242 0.650642 1.002826 0.033 Uiso 1 1 calc R U
N11 N 0.135(4) 0.2084(13) -0.0061(19) 0.054(8) Uani 1 1 d . .
H11A H 0.088573 0.189970 0.037127 0.065 Uiso 1 1 calc R U
H11B H 0.100000 0.187929 -0.062613 0.065 Uiso 1 1 calc R U
N12 N 0.411(4) 0.2880(13) 0.426(2) 0.044(7) Uiso 1 1 d . .
H12A H 0.415229 0.326360 0.402666 0.052 Uiso 1 1 calc R U
H12B H 0.361722 0.290522 0.475625 0.052 Uiso 1 1 calc R U
O1 O 0.678(3) 0.8999(11) 0.6352(17) 0.044(6) Uani 1 1 d . .
O2 O 0.737(3) 0.9574(10) 0.7708(14) 0.035(5) Uani 1 1 d . U
O3 O 0.502(3) 1.1834(9) 0.7316(13) 0.030(5) Uani 1 1 d . .
O4 O 0.324(2) 1.2062(10) 0.5886(14) 0.025(4) Uani 1 1 d . .
O5 O 0.082(4) 1.0806(11) 0.0473(14) 0.054(7) Uani 1 1 d . .
O6 O 0.058(2) 1.1475(10) 0.1555(14) 0.026(4) Uani 1 1 d . .
O7 O 0.019(3) 0.8524(9) 0.1437(14) 0.031(5) Uiso 1 1 d . .
O8 O 0.017(3) 0.8328(10) 0.2970(14) 0.043(5) Uani 1 1 d . .
O9 O 0.885(3) 0.5912(10) 0.7471(16) 0.046(6) Uani 1 1 d . .
O10 O 0.819(3) 0.5337(9) 0.6152(16) 0.034(5) Uiso 1 1 d . .
O11 O 1.047(3) 0.3116(9) 0.6540(16) 0.035(5) Uani 1 1 d . .
O12 O 1.287(2) 0.2916(9) 0.7721(13) 0.021(4) Uani 1 1 d . .
O13 O 1.529(3) 0.3396(10) 1.2348(16) 0.036(5) Uani 1 1 d . .
O14 O 1.430(3) 0.4014(11) 1.3345(15) 0.044(6) Uani 1 1 d . .
O15 O 1.577(3) 0.6258(10) 1.2613(15) 0.044(6) Uani 1 1 d . .
O16 O 1.434(3) 0.6616(9) 1.1186(15) 0.038(5) Uani 1 1 d . .
O17 O 0.7715(18) 0.7368(10) 0.2326(14) 0.038(5) Uani 1 1 d D .
H17A H 0.821535 0.775277 0.218692 0.045 Uiso 1 1 d DR U
H17B H 0.871363 0.711120 0.246952 0.045 Uiso 1 1 d DR U
O18 O 0.779(3) 0.9734(12) 0.4448(16) 0.056(7) Uani 1 1 d . .
O19 O 0.753(5) 0.5603(18) 0.975(3) 0.100(11) Uiso 1 1 d . .

loop_
_atom_site_aniso_label
_atom_site_aniso_U_11
_atom_site_aniso_U_22
_atom_site_aniso_U_33
_atom_site_aniso_U_23
_atom_site_aniso_U_13
_atom_site_aniso_U_12
C1 0.016(10) 0.031(11) 0.035(12) -0.004(10) 0.003(9) -0.002(9)
C2 0.038(12) 0.034(12) 0.022(11) 0.001(9) 0.000(9) -0.009(10)
C3 0.022(11) 0.034(11) 0.017(10) 0.005(9) -0.007(9) 0.000(9)
C4 0.044(13) 0.031(12) 0.035(12) 0.008(10) 0.001(10) -0.008(10)
C5 0.031(11) 0.022(11) 0.019(11) 0.002(9) 0.005(9) -0.001(9)
C6 0.034(12) 0.033(12) 0.022(11) -0.006(9) -0.002(9) 0.005(10)
C7 0.027(11) 0.030(11) 0.009(9) -0.003(8) 0.002(8) -0.005(9)
C8 0.040(12) 0.036(12) 0.012(10) 0.000(9) -0.002(9) 0.003(10)
C9 0.032(11) 0.033(11) 0.012(10) -0.007(9) -0.005(9) 0.004(10)
C10 0.025(11) 0.033(11) 0.014(10) -0.001(9) -0.011(8) -0.003(9)
C11 0.041(12) 0.035(12) 0.024(11) -0.005(9) 0.007(10) 0.002(10)
C12 0.041(13) 0.038(13) 0.036(12) 0.010(10) -0.006(10) 0.004(10)
C13 0.023(10) 0.032(11) 0.012(9) -0.006(9) -0.009(8) 0.008(9)
C14 0.013(10) 0.038(11) 0.020(10) -0.006(9) 0.005(8) 0.000(9)
C15 0.016(10) 0.041(12) 0.022(10) -0.005(9) -0.001(8) 0.003(9)
C16 0.028(11) 0.039(11) 0.007(9) -0.003(8) 0.003(8) -0.004(9)
C17 0.033(12) 0.031(12) 0.024(11) -0.003(10) -0.018(9) 0.002(10)
C18 0.015(10) 0.029(10) 0.016(10) 0.002(9) -0.002(8) 0.004(8)
C19 0.039(12) 0.039(12) 0.016(10) -0.002(9) -0.002(9) -0.005(10)
C20 0.017(10) 0.026(11) 0.014(10) -0.002(9) -0.008(8) -0.001(9)
C21 0.022(10) 0.027(11) 0.008(9) 0.001(8) -0.009(8) 0.000(9)
C22 0.006(9) 0.031(11) 0.024(10) 0.000(9) 0.005(8) -0.002(8)
C23 0.020(10) 0.035(11) 0.016(10) 0.003(9) -0.001(8) 0.000(9)
C24 0.020(13) 0.022(13) 0.024(13) 0.000(10) 0.003(11) 0.007(10)
C25 0.010(10) 0.039(12) 0.022(10) -0.001(9) 0.003(8) 0.007(9)
C27 0.029(11) 0.030(11) 0.028(11) -0.003(9) 0.001(9) 0.000(9)
C29 0.020(10) 0.030(11) 0.024(10) 0.004(9) -0.003(9) 0.004(9)
C30 0.013(9) 0.032(11) 0.017(10) 0.002(9) -0.004(8) 0.001(9)
C32 0.007(9) 0.035(11) 0.025(11) -0.006(9) 0.003(8) 0.002(8)
C28 0.031(11) 0.040(12) 0.023(11) -0.009(10) 0.003(9) -0.006(10)
C31 0.033(11) 0.034(11) 0.008(9) 0.003(9) 0.004(8) -0.001(10)
C35 0.017(12) 0.038(16) 0.012(12) 0.003(11) -0.008(10) -0.013(11)
C37 0.13(5) 0.07(3) 0.07(3) 0.02(2) -0.02(3) 0.04(3)
C38 0.06(2) 0.06(2) 0.05(2) 0.015(18) -0.022(17) -0.022(19)
C39 0.010(15) 0.12(4) 0.07(3) -0.01(3) -0.009(15) 0.008(18)
Co1 0.035(2) 0.029(2) 0.0115(17) 0.0019(15) -0.0070(16) -0.0012(17)
Co2 0.032(2) 0.032(2) 0.0089(17) -0.0003(16) -0.0078(15) -0.0012(17)
Co3 0.0263(19) 0.038(2) 0.0088(16) 0.0001(16) -0.0054(14) -0.0052(17)
Co4 0.034(2) 0.031(2) 0.0130(18) 0.0012(15) -0.0095(15) -0.0050(17)
N1 0.031(10) 0.023(10) 0.019(10) -0.005(8) -0.004(8) -0.001(8)
N2 0.022(9) 0.030(10) 0.020(9) -0.005(8) 0.004(8) -0.007(8)
N3 0.035(10) 0.025(10) 0.028(10) 0.001(9) -0.001(9) -0.004(9)
N4 0.038(13) 0.056(15) 0.012(10) -0.003(10) -0.009(9) 0.009(12)
N6 0.028(10) 0.030(10) 0.006(8) 0.003(7) 0.002(8) -0.003(8)
N7 0.030(10) 0.027(10) 0.021(10) 0.007(8) -0.013(8) -0.002(8)
N8 0.021(9) 0.026(10) 0.012(9) -0.001(8) 0.000(7) 0.001(8)
N11 0.08(2) 0.048(17) 0.022(13) -0.002(12) -0.013(13) 0.000(15)
O1 0.062(15) 0.032(12) 0.024(12) 0.001(9) -0.016(11) -0.001(11)
O2 0.032(10) 0.046(12) 0.015(9) 0.000(8) -0.016(8) 0.007(9)
O3 0.041(12) 0.026(10) 0.010(9) -0.002(7) -0.013(8) 0.013(9)
O4 0.010(8) 0.048(12) 0.019(10) 0.003(9) 0.006(7) -0.001(8)
O5 0.09(2) 0.058(15) 0.007(10) 0.001(10) 0.000(11) 0.013(14)
O6 0.019(9) 0.040(12) 0.024(10) -0.011(9) 0.013(8) -0.004(8)
O8 0.056(14) 0.044(12) 0.020(10) -0.002(9) -0.008(9) -0.014(11)
O9 0.070(16) 0.022(11) 0.026(12) -0.007(9) -0.025(11) 0.014(11)
O11 0.029(11) 0.028(11) 0.037(12) -0.015(9) -0.011(9) -0.004(9)
O12 0.011(8) 0.041(11) 0.014(9) -0.004(8) 0.006(7) 0.004(8)
O13 0.036(12) 0.039(12) 0.033(12) 0.001(9) 0.011(10) 0.009(10)
O14 0.042(13) 0.066(15) 0.026(11) -0.001(10) 0.014(10) 0.000(11)
O15 0.057(15) 0.038(12) 0.023(11) -0.022(10) -0.011(10) 0.005(10)
O16 0.044(12) 0.020(10) 0.036(11) 0.001(9) -0.016(9) 0.000(9)
O17 0.019(10) 0.067(15) 0.032(11) -0.007(10) 0.015(8) -0.005(10)
O18 0.052(16) 0.084(19) 0.031(13) 0.012(12) 0.008(11) -0.013(14)

loop_
_atom_type_symbol
_atom_type_description
_atom_type_scat_dispersion_real
_atom_type_scat_dispersion_imag
_atom_type_scat_source
C C 0.0033 0.0016 'International Tables Vol C Tables 4.2.6.8 and 6.1.1.4'
Co Co 0.3494 0.9721 'International Tables Vol C Tables 4.2.6.8 and 6.1.1.4'
N N 0.0061 0.0033 'International Tables Vol C Tables 4.2.6.8 and 6.1.1.4'
O O 0.0106 0.0060 'International Tables Vol C Tables 4.2.6.8 and 6.1.1.4'
H H 0.0000 0.0000 'International Tables Vol C Tables 4.2.6.8 and 6.1.1.4'

loop_
_geom_angle_atom_site_label_1
_geom_angle_atom_site_label_2
_geom_angle_atom_site_label_3
_geom_angle
_geom_angle_site_symmetry_1
_geom_angle_site_symmetry_3
O2 C1 O1 125(3) . .
O2 C1 C2 120(3) . .
O1 C1 C2 115(3) . .
C3 C2 C8 117(3) . .
C3 C2 C1 124(3) . .
C8 C2 C1 119(3) . .
C2 C3 C4 124(3) . .
C6 C4 C3 117(3) . .
C6 C4 C5 117(3) . .
C3 C4 C5 126(3) . .
O4 C5 O3 121(3) . .
O4 C5 C4 121(3) . .
O3 C5 C4 118(3) . .
C4 C6 C7 120(3) . .
C8 C7 C6 122(3) . .
C8 C7 C9 119(2) . .
C6 C7 C9 119(2) . .
C7 C8 C2 120(3) . .
C10 C9 C15 118(2) . .
C10 C9 C7 123(2) . .
C15 C9 C7 119(2) . .
C9 C10 C11 121(3) . .
C13 C11 C10 119(3) . .
C13 C11 C12 125(3) . .
C10 C11 C12 115(3) . .
O5 C12 O6 119(3) . .
O5 C12 C11 119(3) . .
O6 C12 C11 122(3) . .
C14 C13 C11 122(2) . .
C13 C14 C15 119(3) . .
C13 C14 C16 123(2) . .
C15 C14 C16 118(2) . .
C14 C15 C9 119(3) . .
O8 C16 O7 123(3) . .
O8 C16 C14 122(2) . .
O7 C16 C14 114(2) . .
O9 C17 O10 122(3) . .
O9 C17 C18 118(2) . .
O10 C17 C18 120(3) . .
C24 C18 C19 121(2) . .
C24 C18 C17 119(2) . .
C19 C18 C17 120(2) . .
C18 C19 C20 117(3) . .
C22 C20 C19 119(3) . .
C22 C20 C21 121(2) . .
C19 C20 C21 119(2) . .
O11 C21 O12 121(2) . .
O11 C21 C20 119(2) . .
O12 C21 C20 119(2) . .
C20 C22 C23 123(3) . .
C22 C23 C24 115(2) . .
C22 C23 C25 122(2) . .
C24 C23 C25 123(2) . .
C18 C24 C23 124(3) . .
C26 C25 C32 120.0 . .
C26 C25 C23 118.3(15) . .
C32 C25 C23 121.7(15) . .
C25 C26 C27 120.0 . .
C29 C27 C26 120.0 . .
C29 C27 C28 118.1(15) . .
C26 C27 C28 121.9(15) . .
C27 C29 C30 120.0 . .
C32 C30 C29 120.0 . .
C32 C30 C31 118.6(14) . .
C29 C30 C31 121.2(14) . .
C30 C32 C25 120.0 . .
O16 C28 O15 119(3) . .
O16 C28 C27 122(2) . .
O15 C28 C27 119(3) . .
O14 C31 O13 123(3) . .
O14 C31 C30 118(2) . .
O13 C31 C30 118(2) . .
N3 C33 N4 129(3) . .
N3 C33 N1 111(2) . .
N4 C33 N1 119(2) . .
N5 C34 N2 122(3) . .
N5 C34 N3 126(3) . .
N2 C34 N3 113(3) . .
N6 C35 N9 125(3) . .
N6 C35 N8 112(3) . .
N9 C35 N8 123(2) . .
N10 C36 N7 126(3) . .
N10 C36 N8 122(2) . .
N7 C36 N8 113(2) . .
O1 Co1 O6 109.5(10) . 2_675
O1 Co1 N6 120.9(10) . .
O6 Co1 N6 113.5(9) 2_675 .
O1 Co1 N1 98.7(10) . .
O6 Co1 N1 102.9(10) 2_675 .
N6 Co1 N1 108.8(10) . .
N2 Co2 O9 123.3(10) . .
N2 Co2 O13 112.7(10) . 2_464
O9 Co2 O13 110.4(11) . 2_464
N2 Co2 N7 107.0(10) . .
O9 Co2 N7 98.9(9) . .
O13 Co2 N7 101.0(10) 2_464 .
O7 Co3 O11 125.4(9) 1_656 2_565
O7 Co3 O4 100.8(8) 1_656 2_675
O11 Co3 O4 122.3(9) 2_565 2_675
O7 Co3 N8 103.4(9) 1_656 .
O11 Co3 N8 101.0(9) 2_565 .
O4 Co3 N8 99.3(9) 2_675 .
O12 Co4 O15 91.5(9) 2_464 1_454
O12 Co4 O17 171.1(7) 2_464 .
O15 Co4 O17 89.7(9) 1_454 .
O12 Co4 O3 93.8(8) 2_464 2_574
O15 Co4 O3 166.0(8) 1_454 2_574
O17 Co4 O3 83.1(8) . 2_574
O12 Co4 N3 94.0(9) 2_464 .
O15 Co4 N3 95.5(9) 1_454 .
O17 Co4 N3 94.7(9) . .
O3 Co4 N3 97.1(8) 2_574 .
O12 Co4 O16 81.1(8) 2_464 1_454
O15 Co4 O16 58.2(7) 1_454 1_454
O17 Co4 O16 92.0(8) . 1_454
O3 Co4 O16 109.9(7) 2_574 1_454
N3 Co4 O16 152.8(8) . 1_454
C33 N1 N2 106(2) . .
C33 N1 Co1 128.7(19) . .
N2 N1 Co1 124.7(18) . .
C34 N2 N1 105(2) . .
C34 N2 Co2 130.7(19) . .
N1 N2 Co2 122.1(17) . .
C33 N3 C34 105(3) . .
C33 N3 Co4 127(2) . .
C34 N3 Co4 127(2) . .
C35 N6 N7 108(2) . .
C35 N6 Co1 130.5(19) . .
N7 N6 Co1 116.5(17) . .
C36 N7 N6 104(2) . .
C36 N7 Co2 127(2) . .
N6 N7 Co2 124.4(17) . .
C35 N8 C36 104(2) . .
C35 N8 Co3 128.1(19) . .
C36 N8 Co3 127.8(19) . .
C37 N11 C38 115(3) . .
C40 N12 C39 112(3) . .
C1 O1 Co1 126.5(19) . .
C5 O3 Co4 118.1(17) . 2_575
C5 O4 Co3 120.2(18) . 2_474
C12 O6 Co1 119(2) . 2_474
C16 O7 Co3 124.2(18) . 1_454
C17 O9 Co2 131(2) . .
C21 O11 Co3 113.0(18) . 2_564
C21 O12 Co4 138.7(18) . 2_665
C31 O13 Co2 123(2) . 2_665
C28 O15 Co4 96.5(18) . 1_656
C28 O16 Co4 84.7(16) . 1_656

loop_
_geom_bond_atom_site_label_1
_geom_bond_atom_site_label_2
_geom_bond_distance
_geom_bond_site_symmetry_2
C1 O2 1.21(3) .
C1 O1 1.29(4) .
C1 C2 1.50(4) .
C2 C3 1.36(4) .
C2 C8 1.45(4) .
C3 C4 1.39(4) .
C4 C6 1.40(4) .
C4 C5 1.47(4) .
C5 O4 1.23(3) .
C5 O3 1.31(3) .
C6 C7 1.39(4) .
C7 C8 1.33(4) .
C7 C9 1.51(3) .
C9 C10 1.38(4) .
C9 C15 1.45(4) .
C10 C11 1.42(4) .
C11 C13 1.39(4) .
C11 C12 1.50(4) .
C12 O5 1.23(4) .
C12 O6 1.26(4) .
C13 C14 1.35(4) .
C14 C15 1.44(3) .
C14 C16 1.46(4) .
C16 O8 1.23(3) .
C16 O7 1.27(3) .
C17 O9 1.22(4) .
C17 O10 1.27(4) .
C17 C18 1.54(4) .
C18 C24 1.32(4) .
C18 C19 1.40(4) .
C19 C20 1.42(4) .
C20 C22 1.37(4) .
C20 C21 1.47(4) .
C21 O11 1.27(3) .
C21 O12 1.30(3) .
C22 C23 1.39(4) .
C23 C24 1.40(4) .
C23 C25 1.50(3) .
C25 C26 1.3900 .
C25 C32 1.3900 .
C26 C27 1.3900 .
C27 C29 1.3900 .
C27 C28 1.47(3) .
C29 C30 1.3900 .
C30 C32 1.3900 .
C30 C31 1.50(3) .
C28 O16 1.23(4) .
C28 O15 1.30(3) .
C31 O14 1.24(3) .
C31 O13 1.29(3) .
C33 N3 1.30(4) .
C33 N4 1.33(4) .
C33 N1 1.40(4) .
C34 N5 1.31(4) .
C34 N2 1.34(4) .
C34 N3 1.38(4) .
C35 N6 1.34(3) .
C35 N9 1.35(4) .
C35 N8 1.35(4) .
C36 N10 1.35(4) .
C36 N7 1.35(4) .
C36 N8 1.37(4) .
C37 N11 1.49(6) .
C38 N11 1.49(5) .
C39 N12 1.51(4) .
C40 N12 1.44(4) .
Co1 O1 1.92(2) .
Co1 O6 1.973(18) 2_675
Co1 N6 1.99(2) .
Co1 N1 2.01(2) .
Co2 N2 1.93(2) .
Co2 O9 1.95(2) .
Co2 O13 1.96(2) 2_464
Co2 N7 2.00(3) .
Co3 O7 1.98(2) 1_656
Co3 O11 1.98(2) 2_565
Co3 O4 1.984(18) 2_675
Co3 N8 2.01(2) .
Co4 O12 2.076(17) 2_464
Co4 O15 2.08(2) 1_454
Co4 O17 2.085(11) .
Co4 O3 2.089(19) 2_574
Co4 N3 2.12(3) .
Co4 O16 2.38(2) 1_454
N1 N2 1.41(3) .
N6 N7 1.39(3) .

loop_
_geom_torsion_atom_site_label_1
_geom_torsion_atom_site_label_2
_geom_torsion_atom_site_label_3
_geom_torsion_atom_site_label_4
_geom_torsion
_geom_torsion_site_symmetry_4
O2 C1 C2 C3 13(5) .
O1 C1 C2 C3 -166(3) .
O2 C1 C2 C8 -174(3) .
O1 C1 C2 C8 7(4) .
C8 C2 C3 C4 4(5) .
C1 C2 C3 C4 178(3) .
C2 C3 C4 C6 -3(5) .
C2 C3 C4 C5 179(3) .
C6 C4 C5 O4 -3(4) .
C3 C4 C5 O4 174(3) .
C6 C4 C5 O3 180(3) .
C3 C4 C5 O3 -3(5) .
C3 C4 C6 C7 1(5) .
C5 C4 C6 C7 178(3) .
C4 C6 C7 C8 1(5) .
C4 C6 C7 C9 -178(3) .
C6 C7 C8 C2 0(5) .
C9 C7 C8 C2 179(3) .
C3 C2 C8 C7 -3(4) .
C1 C2 C8 C7 -176(3) .
C8 C7 C9 C10 -151(3) .
C6 C7 C9 C10 28(4) .
C8 C7 C9 C15 33(4) .
C6 C7 C9 C15 -148(3) .
C15 C9 C10 C11 -10(4) .
C7 C9 C10 C11 173(3) .
C9 C10 C11 C13 8(4) .
C9 C10 C11 C12 -176(3) .
C13 C11 C12 O5 -31(5) .
C10 C11 C12 O5 152(3) .
C13 C11 C12 O6 145(3) .
C10 C11 C12 O6 -31(4) .
C10 C11 C13 C14 -3(4) .
C12 C11 C13 C14 -179(3) .
C11 C13 C14 C15 1(4) .
C11 C13 C14 C16 -180(3) .
C13 C14 C15 C9 -4(4) .
C16 C14 C15 C9 177(2) .
C10 C9 C15 C14 8(4) .
C7 C9 C15 C14 -175(2) .
C13 C14 C16 O8 -159(3) .
C15 C14 C16 O8 20(4) .
C13 C14 C16 O7 25(4) .
C15 C14 C16 O7 -156(2) .
O9 C17 C18 C24 -4(5) .
O10 C17 C18 C24 172(3) .
O9 C17 C18 C19 177(3) .
O10 C17 C18 C19 -8(5) .
C24 C18 C19 C20 1(4) .
C17 C18 C19 C20 -180(3) .
C18 C19 C20 C22 1(4) .
C18 C19 C20 C21 176(2) .
C22 C20 C21 O11 168(3) .
C19 C20 C21 O11 -7(4) .
C22 C20 C21 O12 -20(4) .
C19 C20 C21 O12 164(3) .
C19 C20 C22 C23 -1(4) .
C21 C20 C22 C23 -177(2) .
C20 C22 C23 C24 0(4) .
C20 C22 C23 C25 174(2) .
C19 C18 C24 C23 -2(4) .
C17 C18 C24 C23 178(3) .
C22 C23 C24 C18 2(4) .
C25 C23 C24 C18 -172(2) .
C22 C23 C25 C26 156(2) .
C24 C23 C25 C26 -30(3) .
C22 C23 C25 C32 -27(3) .
C24 C23 C25 C32 147(2) .
C32 C25 C26 C27 0.0 .
C23 C25 C26 C27 177.7(18) .
C25 C26 C27 C29 0.0 .
C25 C26 C27 C28 179(2) .
C26 C27 C29 C30 0.0 .
C28 C27 C29 C30 -179(2) .
C27 C29 C30 C32 0.0 .
C27 C29 C30 C31 -175.4(19) .
C29 C30 C32 C25 0.0 .
C31 C30 C32 C25 175.5(18) .
C26 C25 C32 C30 0.0 .
C23 C25 C32 C30 -177.6(18) .
C29 C27 C28 O16 -171(2) .
C26 C27 C28 O16 10(4) .
C29 C27 C28 O15 9(3) .
C26 C27 C28 O15 -170(2) .
C32 C30 C31 O14 -135(2) .
C29 C30 C31 O14 41(3) .
C32 C30 C31 O13 46(3) .
C29 C30 C31 O13 -138(2) .
N3 C33 N1 N2 3(3) .
N4 C33 N1 N2 179(2) .
N3 C33 N1 Co1 174(2) .
N4 C33 N1 Co1 -11(4) .
N5 C34 N2 N1 -178(2) .
N3 C34 N2 N1 -1(3) .
N5 C34 N2 Co2 -16(4) .
N3 C34 N2 Co2 161(2) .
C33 N1 N2 C34 -1(3) .
Co1 N1 N2 C34 -172.2(19) .
C33 N1 N2 Co2 -165.1(17) .
Co1 N1 N2 Co2 24(3) .
N4 C33 N3 C34 -179(3) .
N1 C33 N3 C34 -4(3) .
N4 C33 N3 Co4 4(4) .
N1 C33 N3 Co4 178.4(18) .
N5 C34 N3 C33 -180(3) .
N2 C34 N3 C33 3(3) .
N5 C34 N3 Co4 -2(4) .
N2 C34 N3 Co4 -179.1(18) .
N9 C35 N6 N7 -179(3) .
N8 C35 N6 N7 0(3) .
N9 C35 N6 Co1 28(4) .
N8 C35 N6 Co1 -152.7(19) .
N10 C36 N7 N6 -175(2) .
N8 C36 N7 N6 -2(3) .
N10 C36 N7 Co2 28(4) .
N8 C36 N7 Co2 -159.2(19) .
C35 N6 N7 C36 1(3) .
Co1 N6 N7 C36 158.2(18) .
C35 N6 N7 Co2 159.1(19) .
Co1 N6 N7 Co2 -44(3) .
N6 C35 N8 C36 -1(3) .
N9 C35 N8 C36 178(2) .
N6 C35 N8 Co3 170.8(17) .
N9 C35 N8 Co3 -10(4) .
N10 C36 N8 C35 175(2) .
N7 C36 N8 C35 2(3) .
N10 C36 N8 Co3 3(4) .
N7 C36 N8 Co3 -170.1(19) .
O2 C1 O1 Co1 -5(5) .
C2 C1 O1 Co1 174(2) .
O4 C5 O3 Co4 -14(4) 2_575
C4 C5 O3 Co4 163(2) 2_575
O3 C5 O4 Co3 -80(3) 2_474
C4 C5 O4 Co3 102(3) 2_474
O5 C12 O6 Co1 104(3) 2_474
C11 C12 O6 Co1 -73(3) 2_474
O8 C16 O7 Co3 -38(4) 1_454
C14 C16 O7 Co3 138.1(19) 1_454
O10 C17 O9 Co2 4(6) .
C18 C17 O9 Co2 179(2) .
O12 C21 O11 Co3 2(3) 2_564
C20 C21 O11 Co3 173.8(19) 2_564
O11 C21 O12 Co4 89(3) 2_665
C20 C21 O12 Co4 -83(3) 2_665
O14 C31 O13 Co2 -120(3) 2_665
C30 C31 O13 Co2 58(3) 2_665
O16 C28 O15 Co4 13(3) 1_656
C27 C28 O15 Co4 -167(2) 1_656
O15 C28 O16 Co4 -11(3) 1_656
C27 C28 O16 Co4 169(3) 1_656
